data_4104952
loop_
_publ_author_name
'Suzanne M. Neville'
'Gregory J. Halder'
'Karena W. Chapman'
'Martin B. Duriska'
'Boujemaa Moubaraki'
'Keith S. Murray'
'Cameron J. Kepert'

_publ_contact_author_address
; 
School of Chemistry
University of Sydney
NSW 2006
Australia
;
_publ_contact_author_email c.kepert@chem.usyd.edu.au
_publ_contact_author_fax +61-2-9351-3329
_publ_contact_author_name 'Prof. Cameron J. Kepert'
_publ_contact_author_phone +61-2-9351-5741
_publ_section_title
;
 Guest Tunable Structure and Spin Crossover Properties in a Nanoporous
 Coordination Framework Material
;
_journal_name_full 'Journal of the American Chemical Society'
_journal_page_first 12106
_journal_page_last 12108
_journal_paper_doi 10.1021/ja905360g
_journal_volume 131
_journal_year 2009
_chemical_formula_moiety 'C30 H32 Fe N6 O4 S2, 3(C2 O)'
_chemical_formula_sum 'C36 H32 Fe N6 O7 S2'
_chemical_formula_weight 780.65
_chemical_name_common SCOF-2(Et)as
_space_group_IT_number 130
_symmetry_cell_setting tetragonal
_symmetry_space_group_name_Hall '-P 4a 2ac'
_symmetry_space_group_name_H-M 'P 4/n c c :2'
_atom_sites_solution_hydrogens geom
_atom_sites_solution_primary direct
_atom_sites_solution_secondary difmap
_audit_creation_method SHELXL-97
_cell_angle_alpha 90.00
_cell_angle_beta 90.00
_cell_angle_gamma 90.00
_cell_formula_units_Z 4
_cell_length_a 14.639(5)
_cell_length_b 14.639(5)
_cell_length_c 17.851(12)
_cell_measurement_reflns_used 111
_cell_measurement_temperature 200(2)
_cell_measurement_theta_max 16.183
_cell_measurement_theta_min 2.783
_cell_volume 3825(3)
_computing_cell_refinement 'SMART (BrukerAXS, 1997)'
_computing_data_collection 'SMART (BrukerAXS, 1997)'
_computing_data_reduction 'SAINT+ (BrukerAXS, 1997)'
_computing_molecular_graphics 'XPMA/ZORTEP, WebLab Viewer 3.7'
_computing_publication_material XCIF
_computing_structure_refinement 'SHELXL-97 (Sheldrick, 1997)'
_computing_structure_solution 'SHELXS-97 (Sheldrick, 1990)'
_diffrn_ambient_temperature 200(2)
_diffrn_measured_fraction_theta_full 1.000
_diffrn_measured_fraction_theta_max 1.000
_diffrn_measurement_device_type 'Bruker SMART 1000'
_diffrn_measurement_method \w
_diffrn_radiation_monochromator graphite
_diffrn_radiation_source 'fine-focus sealed tube'
_diffrn_radiation_type MoK\a
_diffrn_radiation_wavelength 0.71073
_diffrn_reflns_av_R_equivalents 0.0000
_diffrn_reflns_av_sigmaI/netI 0.0715
_diffrn_reflns_limit_h_max 14
_diffrn_reflns_limit_h_min -14
_diffrn_reflns_limit_k_max 14
_diffrn_reflns_limit_k_min -14
_diffrn_reflns_limit_l_max 17
_diffrn_reflns_limit_l_min -17
_diffrn_reflns_number 903
_diffrn_reflns_theta_full 20.01
_diffrn_reflns_theta_max 20.01
_diffrn_reflns_theta_min 1.97
_diffrn_standards_decay_% 0
_diffrn_standards_interval_count 0
_diffrn_standards_interval_time 0
_diffrn_standards_number 0
_exptl_absorpt_coefficient_mu 0.558
_exptl_absorpt_correction_T_max 0.8732
_exptl_absorpt_correction_T_min 0.8595
_exptl_absorpt_correction_type empirical
_exptl_absorpt_process_details sadabs
_exptl_crystal_colour yellow
_exptl_crystal_density_diffrn 1.355
_exptl_crystal_description rod
_exptl_crystal_F_000 1616
_exptl_crystal_size_max 0.28
_exptl_crystal_size_mid 0.25
_exptl_crystal_size_min 0.25
_refine_diff_density_max 0.539
_refine_diff_density_min -0.856
_refine_diff_density_rms 0.113
_refine_ls_extinction_method none
_refine_ls_goodness_of_fit_ref 1.133
_refine_ls_hydrogen_treatment constr
_refine_ls_matrix_type full
_refine_ls_number_parameters 120
_refine_ls_number_reflns 903
_refine_ls_number_restraints 16
_refine_ls_restrained_S_all 1.144
_refine_ls_R_factor_all 0.1918
_refine_ls_R_factor_gt 0.0880
_refine_ls_shift/su_max 0.000
_refine_ls_shift/su_mean 0.000
_refine_ls_structure_factor_coef Fsqd
_refine_ls_weighting_details 'calc w=1/[\s^2^(Fo^2^)+(0.1565P)^2^+66.8279P] where P=(Fo^2^+2Fc^2^)/3'
_refine_ls_weighting_scheme calc
_refine_ls_wR_factor_gt 0.2308
_refine_ls_wR_factor_ref 0.3644
_reflns_number_gt 443
_reflns_number_total 903
_reflns_threshold_expression >2sigma(I)
_cod_data_source_file ja905360g_si_001_3.cif
_cod_data_source_block SCOF-2(Et)as
_cod_original_sg_symbol_H-M 'P 4/n c c'
_cod_database_code 4104952

loop_
_symmetry_equiv_pos_as_xyz
'x, y, z'
'-y+1/2, x, z'
'-x+1/2, -y+1/2, z'
'y, -x+1/2, z'
'x+1/2, -y, -z+1/2'
'-x, y+1/2, -z+1/2'
'y+1/2, x+1/2, -z+1/2'
'-y, -x, -z+1/2'
'-x, -y, -z'
'y-1/2, -x, -z'
'x-1/2, y-1/2, -z'
'-y, x-1/2, -z'
'-x-1/2, y, z-1/2'
'x, -y-1/2, z-1/2'
'-y-1/2, -x-1/2, z-1/2'
'y, x, z-1/2'

loop_
_atom_site_label
_atom_site_type_symbol
_atom_site_fract_x
_atom_site_fract_y
_atom_site_fract_z
_atom_site_U_iso_or_equiv
_atom_site_adp_type
_atom_site_occupancy
_atom_site_symmetry_multiplicity
_atom_site_calc_flag
_atom_site_refinement_flags
_atom_site_disorder_assembly
_atom_site_disorder_group
Fe1 Fe 0.7500 0.2500 0.7500 0.0348(16) Uani 1 4 d S . .
S1 S 0.5149(5) 0.4851(5) 0.7500 0.137(8) Uani 0.80 2 d SPU A 1
C1 C 0.5955(15) 0.4045(15) 0.7500 0.056(7) Uani 1 2 d S . .
N1 N 0.6493(10) 0.3507(10) 0.7500 0.043(5) Uani 1 2 d S A .
N10 N 0.6721(10) 0.1791(9) 0.6624(7) 0.038(3) Uani 1 1 d . . .
C10 C 0.7122(14) 0.1354(15) 0.6052(11) 0.064(6) Uani 1 1 d . . .
H10 H 0.7770 0.1324 0.6050 0.077 Uiso 1 1 calc R . .
C11 C 0.6674(16) 0.0954(14) 0.5479(11) 0.067(6) Uani 1 1 d . . .
H11 H 0.7010 0.0693 0.5076 0.080 Uiso 1 1 calc R . .
C12 C 0.5745(15) 0.0920(12) 0.5472(10) 0.054(5) Uani 1 1 d . . .
C13 C 0.5311(14) 0.1416(14) 0.6017(12) 0.067(6) Uani 1 1 d . . .
H13 H 0.4666 0.1485 0.6006 0.081 Uiso 1 1 calc R . .
C14 C 0.5816(15) 0.1815(14) 0.6583(11) 0.066(6) Uani 1 1 d . . .
H14 H 0.5495 0.2127 0.6968 0.079 Uiso 1 1 calc R . .
C15 C 0.5196(14) 0.0456(14) 0.4882(11) 0.070(6) Uani 1 1 d . . .
O16 O 0.5821(11) 0.0277(11) 0.4269(8) 0.110(7) Uani 1 1 d . . .
H16 H 0.5522 0.0156 0.3879 0.165 Uiso 1 1 calc R . .
C16 C 0.4433(16) 0.1041(15) 0.4577(13) 0.102(9) Uani 1 1 d . . .
H16A H 0.4108 0.0706 0.4183 0.153 Uiso 1 1 calc R . .
H16B H 0.4689 0.1605 0.4367 0.153 Uiso 1 1 calc R . .
H16C H 0.4008 0.1194 0.4982 0.153 Uiso 1 1 calc R . .
O50 O 0.32(3) 0.21(6) 0.293(9) 0.62(10) Uiso 0.25 1 d PDU . .
C50 C 0.2500 0.2500 0.337(9) 0.65(10) Uiso 1 4 d SDU . .
C51 C 0.2500 0.2500 0.418(9) 0.73(11) Uiso 1 4 d SDU . .
O60 O 0.347(7) 0.290(11) 0.721(4) 0.45(4) Uiso 0.50 1 d PDU . .
C61 C 0.2500 0.2500 0.605(4) 0.400 Uiso 2.00 4 d SPDU . .
C60 C 0.337(3) 0.286(16) 0.638(4) 0.400 Uiso 0.50 1 d PDU . .
S1B S 0.475(6) 0.419(6) 0.770(5) 0.11(3) Uiso 0.10 1 d PU A 2

loop_
_atom_site_aniso_label
_atom_site_aniso_U_11
_atom_site_aniso_U_22
_atom_site_aniso_U_33
_atom_site_aniso_U_23
_atom_site_aniso_U_13
_atom_site_aniso_U_12
Fe1 0.038(2) 0.038(2) 0.029(2) 0.000 0.000 -0.006(2)
S1 0.186(12) 0.186(12) 0.038(5) 0.002(8) 0.002(8) 0.142(15)
C1 0.073(12) 0.073(12) 0.023(13) -0.013(11) -0.013(11) 0.028(17)
N1 0.038(7) 0.038(7) 0.052(13) -0.001(8) -0.001(8) 0.013(10)
N10 0.042(11) 0.037(9) 0.037(9) 0.002(7) 0.004(8) -0.005(7)
C10 0.045(12) 0.095(17) 0.054(13) -0.012(13) 0.001(12) 0.005(12)
C11 0.063(16) 0.082(16) 0.056(14) 0.005(12) 0.016(13) 0.006(12)
C12 0.076(17) 0.049(12) 0.038(11) -0.007(10) -0.008(12) -0.032(11)
C13 0.055(13) 0.078(15) 0.069(14) -0.018(13) -0.012(13) -0.016(12)
C14 0.047(15) 0.093(17) 0.057(13) -0.013(12) 0.009(11) -0.011(13)
C15 0.075(15) 0.078(15) 0.056(13) 0.012(12) 0.003(13) -0.058(12)
O16 0.111(13) 0.166(16) 0.053(9) -0.008(9) 0.001(9) -0.086(12)
C16 0.12(2) 0.083(16) 0.100(17) -0.008(14) -0.071(17) -0.022(15)

loop_
_atom_type_symbol
_atom_type_description
_atom_type_scat_dispersion_real
_atom_type_scat_dispersion_imag
_atom_type_scat_source
C C 0.0033 0.0016 'International Tables Vol C Tables 4.2.6.8 and 6.1.1.4'
H H 0.0000 0.0000 'International Tables Vol C Tables 4.2.6.8 and 6.1.1.4'
N N 0.0061 0.0033 'International Tables Vol C Tables 4.2.6.8 and 6.1.1.4'
O O 0.0106 0.0060 'International Tables Vol C Tables 4.2.6.8 and 6.1.1.4'
S S 0.1246 0.1234 'International Tables Vol C Tables 4.2.6.8 and 6.1.1.4'
Fe Fe 0.3463 0.8444 'International Tables Vol C Tables 4.2.6.8 and 6.1.1.4'

loop_
_geom_angle_atom_site_label_1
_geom_angle_atom_site_label_2
_geom_angle_atom_site_label_3
_geom_angle
_geom_angle_site_symmetry_1
_geom_angle_site_symmetry_3
N1 Fe1 N1 179.999(2) 3_655 .
N1 Fe1 N10 88.1(4) 3_655 3_655
N1 Fe1 N10 91.9(4) . 3_655
N1 Fe1 N10 91.9(4) 3_655 .
N1 Fe1 N10 88.1(4) . .
N10 Fe1 N10 89.2(6) 3_655 .
N1 Fe1 N10 88.1(4) 3_655 7_546
N1 Fe1 N10 91.9(4) . 7_546
N10 Fe1 N10 176.2(8) 3_655 7_546
N10 Fe1 N10 90.9(6) . 7_546
N1 Fe1 N10 91.9(4) 3_655 8_666
N1 Fe1 N10 88.1(4) . 8_666
N10 Fe1 N10 90.9(6) 3_655 8_666
N10 Fe1 N10 176.2(8) . 8_666
N10 Fe1 N10 89.2(6) 7_546 8_666
N1 C1 S1 180.0(10) . .
N1 C1 S1B 141(3) . 8_666
N1 C1 S1B 141(3) . .
C1 N1 Fe1 179.989(3) . .
C14 N10 C10 113.9(15) . .
C14 N10 Fe1 123.1(12) . .
C10 N10 Fe1 122.8(13) . .
N10 C10 C11 125.0(18) . .
N10 C10 H10 117.5 . .
C11 C10 H10 117.5 . .
C10 C11 C12 120.5(19) . .
C10 C11 H11 119.8 . .
C12 C11 H11 119.8 . .
C11 C12 C13 116.0(17) . .
C11 C12 C15 124(2) . .
C13 C12 C15 120(2) . .
C12 C13 C14 119.6(19) . .
C12 C13 H13 120.2 . .
C14 C13 H13 120.2 . .
N10 C14 C13 124.4(18) . .
N10 C14 H14 117.8 . .
C13 C14 H14 117.8 . .
O16 C15 C12 106.0(16) . .
O16 C15 C16 107.3(16) . .
C12 C15 C16 113.3(18) . .
O16 C15 C15 107(2) . 9_656
C12 C15 C15 114(2) . 9_656
C16 C15 C15 109(2) . 9_656
C15 O16 H16 109.5 . .
C15 C16 H16A 109.5 . .
C15 C16 H16B 109.4 . .
H16A C16 H16B 109.5 . .
C15 C16 H16C 109.5 . .
H16A C16 H16C 109.5 . .
H16B C16 H16C 109.5 . .
O50 C50 C51 123(3) 2 .
O50 C50 C51 123(3) 3 .
O50 C50 C51 123(3) . .
O50 C50 C51 123(3) 4 .
O60 C60 C61 120(7) . .

loop_
_geom_bond_atom_site_label_1
_geom_bond_atom_site_label_2
_geom_bond_distance
_geom_bond_site_symmetry_2
Fe1 N1 2.09(2) 3_655
Fe1 N1 2.09(2) .
Fe1 N10 2.195(12) 3_655
Fe1 N10 2.195(12) .
Fe1 N10 2.195(12) 7_546
Fe1 N10 2.195(12) 8_666
S1 C1 1.67(3) .
C1 N1 1.11(3) .
C1 S1B 1.81(9) 8_666
C1 S1B 1.81(9) .
N10 C14 1.33(2) .
N10 C10 1.34(2) .
C10 C11 1.35(3) .
C10 H10 0.9500 .
C11 C12 1.36(2) .
C11 H11 0.9500 .
C12 C13 1.37(3) .
C12 C15 1.49(2) .
C13 C14 1.38(2) .
C13 H13 0.9500 .
C14 H14 0.9500 .
C15 O16 1.45(2) .
C15 C16 1.51(3) .
C15 C15 1.51(3) 9_656
O16 H16 0.8400 .
C16 H16A 0.9800 .
C16 H16B 0.9800 .
C16 H16C 0.9800 .
O50 C50 1.42(7) .
C50 O50 1.42(7) 2
C50 O50 1.42(7) 3
C50 O50 1.42(7) 4
C50 C51 1.5(2) .
O60 C60 1.48(7) .
C61 C60 1.50(9) 2
C61 C60 1.50(9) .
C61 C60 1.50(9) 3
C61 C60 1.50(9) 4

loop_
_geom_hbond_atom_site_label_D
_geom_hbond_atom_site_label_H
_geom_hbond_atom_site_label_A
_geom_hbond_distance_DH
_geom_hbond_distance_HA
_geom_hbond_distance_DA
_geom_hbond_angle_DHA
_geom_hbond_site_symmetry_A
O16 H16 S1 0.84 2.52 3.312(14) 157.1 12_656

loop_
_geom_torsion_atom_site_label_1
_geom_torsion_atom_site_label_2
_geom_torsion_atom_site_label_3
_geom_torsion_atom_site_label_4
_geom_torsion
_geom_torsion_site_symmetry_3
_geom_torsion_site_symmetry_4
C14 N10 N10 C14 93(2) 7_546 7_546
